data_7123325
loop_
_publ_author_name
'Smialkowski, Mathias'
'Siegmund, Daniel'
'Pellumbi, Kevinjeorjios'
'Hensgen, Lars'
'Antoni, Hendrik'
'Muhler, Martin'
'Apfel, Ulf-Peter'

_publ_section_title
;
 Seleno-Analogous of Pentlandite (Fe4.5Ni4.5S8-ySey, Y = 1-6): Tuning bulk
 Fe/Ni Sulphoselenides for Hydrogen Evolution
;
_journal_coden_ASTM CHCOFS
_journal_issue 60
_journal_name_full 'Chemical Communications'
_journal_page_first 8792
_journal_page_last 8795
_journal_paper_doi 10.1039/C9CC01842E
_journal_volume 55
_journal_year 2019
_chemical_formula_sum 'Fe20.12 Ni15.88 S17.14 Se14.86'
_chemical_formula_weight 3778.87
_chemical_name_common Se4
_space_group_crystal_system cubic
_space_group_IT_number 225
_space_group_name_Hall '-F 4 2 3'
_space_group_name_H-M_alt 'F m -3 m'
_symmetry_space_group_name_Hall '-F 4 2 3'
_symmetry_space_group_name_H-M 'F m -3 m'
_audit_creation_method SHELXL-2018/3
_audit_update_record
;
2019-02-07 deposited with the CCDC.    2019-04-23 downloaded from the CCDC.
;
_cell_angle_alpha 90
_cell_angle_beta 90
_cell_angle_gamma 90
_cell_formula_units_Z 1
_cell_length_a 10.3275(2)
_cell_length_b 10.3275(2)
_cell_length_c 10.3275(2)
_cell_measurement_reflns_used 410
_cell_measurement_temperature 103(2)
_cell_measurement_theta_max 29.9120
_cell_measurement_theta_min 3.4020
_cell_volume 1101.50(4)
_computing_cell_refinement 'CrysAlisPro 1.171.40.20a (Rigaku OD, 2018)'
_computing_data_collection 'CrysAlisPro 1.171.40.20a (Rigaku OD, 2018)'
_computing_data_reduction 'CrysAlisPro 1.171.40.20a (Rigaku OD, 2018)'
_computing_structure_refinement 'SHELXL-2018/3 (Sheldrick, 2018)'
_computing_structure_solution 'SHELXT (Sheldrick)'
_diffrn_ambient_temperature 103(2)
_diffrn_measured_fraction_theta_full 0.986
_diffrn_measured_fraction_theta_max 0.885
_diffrn_measurement_device_type 'XtaLAB Synergy, Dualflex, HyPix'
_diffrn_radiation_type MoK\a
_diffrn_radiation_wavelength 0.71073
_diffrn_reflns_av_R_equivalents 0.0199
_diffrn_reflns_av_unetI/netI 0.0097
_diffrn_reflns_Laue_measured_fraction_full 0.986
_diffrn_reflns_Laue_measured_fraction_max 0.885
_diffrn_reflns_limit_h_max 5
_diffrn_reflns_limit_h_min -10
_diffrn_reflns_limit_k_max 12
_diffrn_reflns_limit_k_min -9
_diffrn_reflns_limit_l_max 10
_diffrn_reflns_limit_l_min -11
_diffrn_reflns_number 500
_diffrn_reflns_point_group_measured_fraction_full 0.986
_diffrn_reflns_point_group_measured_fraction_max 0.885
_diffrn_reflns_theta_full 25.000
_diffrn_reflns_theta_max 29.989
_diffrn_reflns_theta_min 3.417
_exptl_absorpt_coefficient_mu 26.081
_exptl_absorpt_correction_T_max 1.00000
_exptl_absorpt_correction_T_min 0.59927
_exptl_absorpt_correction_type multi-scan
_exptl_absorpt_process_details
;
CrysAlisPro 1.171.40.20a (Rigaku Oxford Diffraction, 2018)
Empirical absorption correction using spherical harmonics,
 implemented in SCALE3 ABSPACK scaling algorithm.
;
_exptl_crystal_colour gold
_exptl_crystal_density_diffrn 5.697
_exptl_crystal_description plate
_exptl_crystal_F_000 1747
_exptl_crystal_size_max 0.100
_exptl_crystal_size_mid 0.080
_exptl_crystal_size_min 0.070
_refine_diff_density_max 0.887
_refine_diff_density_min -0.828
_refine_diff_density_rms 0.179
_refine_ls_extinction_method none
_refine_ls_goodness_of_fit_ref 1.309
_refine_ls_hydrogen_treatment undef
_refine_ls_matrix_type full
_refine_ls_number_parameters 13
_refine_ls_number_reflns 100
_refine_ls_number_restraints 2
_refine_ls_restrained_S_all 1.315
_refine_ls_R_factor_all 0.0213
_refine_ls_R_factor_gt 0.0210
_refine_ls_shift/su_max 0.000
_refine_ls_shift/su_mean 0.000
_refine_ls_structure_factor_coef Fsqd
_refine_ls_weighting_details 'w=1/[\s^2^(Fo^2^)+(0.0334P)^2^+0.8377P] where P=(Fo^2^+2Fc^2^)/3'
_refine_ls_weighting_scheme calc
_refine_ls_wR_factor_gt 0.0537
_refine_ls_wR_factor_ref 0.0538
_reflns_Friedel_coverage 0.000
_reflns_number_gt 97
_reflns_number_total 100
_reflns_threshold_expression 'I > 2\s(I)'
_cod_data_source_file c9cc01842e2.cif
_cod_data_source_block shelx_CCDC2
_cod_depositor_comments
;
 Updated bibliographic information.

 Antanas Vaitkus,
 2021-04-22
;
_cod_original_cell_volume 1101.50(6)
_cod_database_code 7123325
_shelx_shelxl_version_number 2018/3
_shelx_space_group_comment
;
The symmetry employed for this shelxl refinement is uniquely defined
by the following loop, which should always be used as a source of
symmetry information in preference to the above space-group names.
They are only intended as comments.
;
_shelx_estimated_absorpt_t_min 0.180
_shelx_estimated_absorpt_t_max 0.263

loop_
_space_group_symop_operation_xyz
'x, y, z'
'-x, -y, z'
'-x, y, -z'
'x, -y, -z'
'z, x, y'
'z, -x, -y'
'-z, -x, y'
'-z, x, -y'
'y, z, x'
'-y, z, -x'
'y, -z, -x'
'-y, -z, x'
'y, x, -z'
'-y, -x, -z'
'y, -x, z'
'-y, x, z'
'x, z, -y'
'-x, z, y'
'-x, -z, -y'
'x, -z, y'
'z, y, -x'
'z, -y, x'
'-z, y, x'
'-z, -y, -x'
'x, y+1/2, z+1/2'
'-x, -y+1/2, z+1/2'
'-x, y+1/2, -z+1/2'
'x, -y+1/2, -z+1/2'
'z, x+1/2, y+1/2'
'z, -x+1/2, -y+1/2'
'-z, -x+1/2, y+1/2'
'-z, x+1/2, -y+1/2'
'y, z+1/2, x+1/2'
'-y, z+1/2, -x+1/2'
'y, -z+1/2, -x+1/2'
'-y, -z+1/2, x+1/2'
'y, x+1/2, -z+1/2'
'-y, -x+1/2, -z+1/2'
'y, -x+1/2, z+1/2'
'-y, x+1/2, z+1/2'
'x, z+1/2, -y+1/2'
'-x, z+1/2, y+1/2'
'-x, -z+1/2, -y+1/2'
'x, -z+1/2, y+1/2'
'z, y+1/2, -x+1/2'
'z, -y+1/2, x+1/2'
'-z, y+1/2, x+1/2'
'-z, -y+1/2, -x+1/2'
'x+1/2, y, z+1/2'
'-x+1/2, -y, z+1/2'
'-x+1/2, y, -z+1/2'
'x+1/2, -y, -z+1/2'
'z+1/2, x, y+1/2'
'z+1/2, -x, -y+1/2'
'-z+1/2, -x, y+1/2'
'-z+1/2, x, -y+1/2'
'y+1/2, z, x+1/2'
'-y+1/2, z, -x+1/2'
'y+1/2, -z, -x+1/2'
'-y+1/2, -z, x+1/2'
'y+1/2, x, -z+1/2'
'-y+1/2, -x, -z+1/2'
'y+1/2, -x, z+1/2'
'-y+1/2, x, z+1/2'
'x+1/2, z, -y+1/2'
'-x+1/2, z, y+1/2'
'-x+1/2, -z, -y+1/2'
'x+1/2, -z, y+1/2'
'z+1/2, y, -x+1/2'
'z+1/2, -y, x+1/2'
'-z+1/2, y, x+1/2'
'-z+1/2, -y, -x+1/2'
'x+1/2, y+1/2, z'
'-x+1/2, -y+1/2, z'
'-x+1/2, y+1/2, -z'
'x+1/2, -y+1/2, -z'
'z+1/2, x+1/2, y'
'z+1/2, -x+1/2, -y'
'-z+1/2, -x+1/2, y'
'-z+1/2, x+1/2, -y'
'y+1/2, z+1/2, x'
'-y+1/2, z+1/2, -x'
'y+1/2, -z+1/2, -x'
'-y+1/2, -z+1/2, x'
'y+1/2, x+1/2, -z'
'-y+1/2, -x+1/2, -z'
'y+1/2, -x+1/2, z'
'-y+1/2, x+1/2, z'
'x+1/2, z+1/2, -y'
'-x+1/2, z+1/2, y'
'-x+1/2, -z+1/2, -y'
'x+1/2, -z+1/2, y'
'z+1/2, y+1/2, -x'
'z+1/2, -y+1/2, x'
'-z+1/2, y+1/2, x'
'-z+1/2, -y+1/2, -x'
'-x, -y, -z'
'x, y, -z'
'x, -y, z'
'-x, y, z'
'-z, -x, -y'
'-z, x, y'
'z, x, -y'
'z, -x, y'
'-y, -z, -x'
'y, -z, x'
'-y, z, x'
'y, z, -x'
'-y, -x, z'
'y, x, z'
'-y, x, -z'
'y, -x, -z'
'-x, -z, y'
'x, -z, -y'
'x, z, y'
'-x, z, -y'
'-z, -y, x'
'-z, y, -x'
'z, -y, -x'
'z, y, x'
'-x, -y+1/2, -z+1/2'
'x, y+1/2, -z+1/2'
'x, -y+1/2, z+1/2'
'-x, y+1/2, z+1/2'
'-z, -x+1/2, -y+1/2'
'-z, x+1/2, y+1/2'
'z, x+1/2, -y+1/2'
'z, -x+1/2, y+1/2'
'-y, -z+1/2, -x+1/2'
'y, -z+1/2, x+1/2'
'-y, z+1/2, x+1/2'
'y, z+1/2, -x+1/2'
'-y, -x+1/2, z+1/2'
'y, x+1/2, z+1/2'
'-y, x+1/2, -z+1/2'
'y, -x+1/2, -z+1/2'
'-x, -z+1/2, y+1/2'
'x, -z+1/2, -y+1/2'
'x, z+1/2, y+1/2'
'-x, z+1/2, -y+1/2'
'-z, -y+1/2, x+1/2'
'-z, y+1/2, -x+1/2'
'z, -y+1/2, -x+1/2'
'z, y+1/2, x+1/2'
'-x+1/2, -y, -z+1/2'
'x+1/2, y, -z+1/2'
'x+1/2, -y, z+1/2'
'-x+1/2, y, z+1/2'
'-z+1/2, -x, -y+1/2'
'-z+1/2, x, y+1/2'
'z+1/2, x, -y+1/2'
'z+1/2, -x, y+1/2'
'-y+1/2, -z, -x+1/2'
'y+1/2, -z, x+1/2'
'-y+1/2, z, x+1/2'
'y+1/2, z, -x+1/2'
'-y+1/2, -x, z+1/2'
'y+1/2, x, z+1/2'
'-y+1/2, x, -z+1/2'
'y+1/2, -x, -z+1/2'
'-x+1/2, -z, y+1/2'
'x+1/2, -z, -y+1/2'
'x+1/2, z, y+1/2'
'-x+1/2, z, -y+1/2'
'-z+1/2, -y, x+1/2'
'-z+1/2, y, -x+1/2'
'z+1/2, -y, -x+1/2'
'z+1/2, y, x+1/2'
'-x+1/2, -y+1/2, -z'
'x+1/2, y+1/2, -z'
'x+1/2, -y+1/2, z'
'-x+1/2, y+1/2, z'
'-z+1/2, -x+1/2, -y'
'-z+1/2, x+1/2, y'
'z+1/2, x+1/2, -y'
'z+1/2, -x+1/2, y'
'-y+1/2, -z+1/2, -x'
'y+1/2, -z+1/2, x'
'-y+1/2, z+1/2, x'
'y+1/2, z+1/2, -x'
'-y+1/2, -x+1/2, z'
'y+1/2, x+1/2, z'
'-y+1/2, x+1/2, -z'
'y+1/2, -x+1/2, -z'
'-x+1/2, -z+1/2, y'
'x+1/2, -z+1/2, -y'
'x+1/2, z+1/2, y'
'-x+1/2, z+1/2, -y'
'-z+1/2, -y+1/2, x'
'-z+1/2, y+1/2, -x'
'z+1/2, -y+1/2, -x'
'z+1/2, y+1/2, x'

loop_
_atom_site_label
_atom_site_type_symbol
_atom_site_fract_x
_atom_site_fract_y
_atom_site_fract_z
_atom_site_U_iso_or_equiv
_atom_site_adp_type
_atom_site_occupancy
_atom_site_site_symmetry_order
_atom_site_calc_flag
_atom_site_refinement_flags_posn
_atom_site_refinement_flags_adp
_atom_site_refinement_flags_occupancy
_atom_site_disorder_group
S1 S 0.500000 0.26306(7) 0.500000 0.0053(4) Uani 0.409(8) 8 d S T P 1
Se1 Se 0.500000 0.26306(7) 0.500000 0.0053(4) Uani 0.591(8) 8 d S T P 2
Fe1 Fe 0.37302(3) 0.12698(3) 0.37302(3) 0.0067(3) Uani 0.57(5) 6 d S T P 1
Ni1 Ni 0.37302(3) 0.12698(3) 0.37302(3) 0.0067(3) Uani 0.43(5) 6 d S T P 2
Fe2 Fe 0.500000 0.500000 0.500000 0.0108(5) Uani 0.45(5) 48 d S T P 1
Ni2 Ni 0.500000 0.500000 0.500000 0.0108(5) Uani 0.55(5) 48 d S T P 2
S2 S 0.250000 0.250000 0.250000 0.0058(6) Uani 0.917(8) 24 d S T P 1
Se2 Se 0.250000 0.250000 0.250000 0.0058(6) Uani 0.083(8) 24 d S T P 2

loop_
_atom_site_aniso_label
_atom_site_aniso_U_11
_atom_site_aniso_U_22
_atom_site_aniso_U_33
_atom_site_aniso_U_23
_atom_site_aniso_U_13
_atom_site_aniso_U_12
S1 0.0054(4) 0.0051(4) 0.0054(4) 0.000 0.000 0.000
Se1 0.0054(4) 0.0051(4) 0.0054(4) 0.000 0.000 0.000
Fe1 0.0067(3) 0.0067(3) 0.0067(3) 0.00003(8) -0.00003(8) 0.00003(8)
Ni1 0.0067(3) 0.0067(3) 0.0067(3) 0.00003(8) -0.00003(8) 0.00003(8)
Fe2 0.0108(5) 0.0108(5) 0.0108(5) 0.000 0.000 0.000
Ni2 0.0108(5) 0.0108(5) 0.0108(5) 0.000 0.000 0.000
S2 0.0058(6) 0.0058(6) 0.0058(6) 0.000 0.000 0.000
Se2 0.0058(6) 0.0058(6) 0.0058(6) 0.000 0.000 0.000

loop_
_atom_type_symbol
_atom_type_description
_atom_type_scat_dispersion_real
_atom_type_scat_dispersion_imag
_atom_type_scat_source
S S 0.1246 0.1234 'International Tables Vol C Tables 4.2.6.8 and 6.1.1.4'
Fe Fe 0.3463 0.8444 'International Tables Vol C Tables 4.2.6.8 and 6.1.1.4'
Ni Ni 0.3393 1.1124 'International Tables Vol C Tables 4.2.6.8 and 6.1.1.4'
Se Se -0.0929 2.2259 'International Tables Vol C Tables 4.2.6.8 and 6.1.1.4'

loop_
_geom_angle_atom_site_label_1
_geom_angle_atom_site_label_2
_geom_angle_atom_site_label_3
_geom_angle
_geom_angle_site_symmetry_1
_geom_angle_site_symmetry_3
Fe1 S1 Fe1 105.70(4) 100_655 98_556
Fe1 S1 Fe1 68.61(2) 100_655 3_656
Fe1 S1 Fe1 68.61(2) 98_556 3_656
Fe1 S1 Fe1 68.61(2) 100_655 .
Fe1 S1 Fe1 68.61(2) 98_556 .
Fe1 S1 Fe1 105.70(4) 3_656 .
Fe1 S1 Fe2 127.15(2) 100_655 .
Fe1 S1 Fe2 127.15(2) 98_556 .
Fe1 S1 Fe2 127.15(2) 3_656 .
Fe1 S1 Fe2 127.15(2) . .
Ni1 Se1 Ni2 127.15(2) . .
S2 Fe1 S1 107.58(2) . 177_556
S2 Fe1 S1 107.58(2) . 125_655
S1 Fe1 S1 111.290(19) 177_556 125_655
S2 Fe1 S1 107.58(2) . .
S1 Fe1 S1 111.290(19) 177_556 .
S1 Fe1 S1 111.290(19) 125_655 .
S2 Fe1 Fe1 125.3 . 100_655
S1 Fe1 Fe1 127.15(2) 177_556 100_655
S1 Fe1 Fe1 55.695(10) 125_655 100_655
S1 Fe1 Fe1 55.695(10) . 100_655
S2 Fe1 Fe1 125.3 . 98_556
S1 Fe1 Fe1 55.695(10) 177_556 98_556
S1 Fe1 Fe1 127.15(2) 125_655 98_556
S1 Fe1 Fe1 55.695(10) . 98_556
Fe1 Fe1 Fe1 90.0 100_655 98_556
S2 Fe1 Fe1 125.3 . 99
S1 Fe1 Fe1 55.695(10) 177_556 99
S1 Fe1 Fe1 55.695(10) 125_655 99
S1 Fe1 Fe1 127.15(2) . 99
Fe1 Fe1 Fe1 90.0 100_655 99
Fe1 Fe1 Fe1 90.0 98_556 99
Se2 Ni1 Se1 107.58(2) . .
S1 Fe2 S1 90.0 . 105_666
S1 Fe2 S1 180.0 . 97_666
S1 Fe2 S1 90.0 105_666 97_666
S1 Fe2 S1 90.0 . 5
S1 Fe2 S1 90.0 105_666 5
S1 Fe2 S1 90.0 97_666 5
S1 Fe2 S1 90.0 . 101_666
S1 Fe2 S1 90.0 105_666 101_666
S1 Fe2 S1 90.0 97_666 101_666
S1 Fe2 S1 180.0 5 101_666
S1 Fe2 S1 90.0 . 9
S1 Fe2 S1 180.0 105_666 9
S1 Fe2 S1 90.0 97_666 9
S1 Fe2 S1 90.0 5 9
S1 Fe2 S1 90.0 101_666 9
Fe1 S2 Fe1 109.5 . 51
Fe1 S2 Fe1 109.5 . 28
Fe1 S2 Fe1 109.5 51 28
Fe1 S2 Fe1 109.5 . 74
Fe1 S2 Fe1 109.5 51 74
Fe1 S2 Fe1 109.5 28 74

loop_
_geom_bond_atom_site_label_1
_geom_bond_atom_site_label_2
_geom_bond_distance
_geom_bond_site_symmetry_2
S1 Fe1 2.3269(4) 100_655
S1 Fe1 2.3269(4) 98_556
S1 Fe1 2.3269(4) 3_656
S1 Fe1 2.3269(4) .
S1 Fe2 2.4470(7) .
Se1 Ni1 2.3269(4) .
Se1 Ni2 2.4470(7) .
Fe1 S2 2.2005(5) .
Fe1 Fe1 2.6229(6) 100_655
Fe1 Fe1 2.6229(6) 98_556
Fe1 Fe1 2.6229(6) 99
Ni1 Se2 2.2005(5) .
